data_7003542
loop_
_publ_author_name
'Chaudhuri, Phalguni'
'Wagner, Rita'
'Pieper, Ulrich'
'Biswas, Biplab'
'Weyherm\"uller, Thomas'

_publ_section_title
;
 Effect of the substituents on the spin coupling between
 iminosemiquinone \p-radicals mediated by diamagnetic metal ions: l.s.
 Co(iii) vs Ga(iii)
;
_journal_issue 10
_journal_name_full 'Dalton Transactions'
_journal_page_first 1286
_journal_page_last 1288
_journal_paper_doi 10.1039/b717004a
_journal_year 2008
_chemical_formula_moiety '[C60 H69 Cl6 Ga N3 O3], 0.5 (C2H5)3N'
_chemical_formula_sum 'C63 H76.5 Cl6 Ga N3.5 O3'
_chemical_formula_weight 1213.20
_chemical_name_systematic
;
?
;
_space_group_IT_number 15
_symmetry_cell_setting monoclinic
_symmetry_space_group_name_Hall '-C 2yc'
_symmetry_space_group_name_H-M 'C 1 2/c 1'
_atom_sites_solution_hydrogens geom
_atom_sites_solution_primary direct
_atom_sites_solution_secondary difmap
_audit_creation_method SHELXL-97
_cell_angle_alpha 90.00
_cell_angle_beta 93.220(10)
_cell_angle_gamma 90.00
_cell_formula_units_Z 8
_cell_length_a 18.2999(9)
_cell_length_b 19.7567(9)
_cell_length_c 35.0963(15)
_cell_measurement_reflns_used 115476
_cell_measurement_temperature 100(2)
_cell_measurement_theta_max 23.82
_cell_measurement_theta_min 2.91
_cell_volume 12668.9(10)
_computing_cell_refinement 'DENZO, Nonius Collect Software'
_computing_data_collection 'DENZO, Nonius Collect Software'
_computing_data_reduction 'DENZO, Nonius Collect Software'
_computing_structure_refinement 'SHELXL-97 (Sheldrick, 1997)'
_computing_structure_solution 'SHELXS-97 (Sheldrick, 1990)'
_diffrn_ambient_temperature 100(2)
_diffrn_measured_fraction_theta_full 0.998
_diffrn_measured_fraction_theta_max 0.998
_diffrn_measurement_device_type 'Nonius Kappa-CCD'
_diffrn_measurement_method '1166 images at 0.6 deg. stepwise rotation in omega and phi, 204 sec./frame'
_diffrn_radiation_monochromator graphite
_diffrn_radiation_source 'rotating anode'
_diffrn_radiation_type MoK\a
_diffrn_radiation_wavelength 0.71073
_diffrn_reflns_av_R_equivalents 0.0844
_diffrn_reflns_av_sigmaI/netI 0.0605
_diffrn_reflns_limit_h_max 19
_diffrn_reflns_limit_h_min -19
_diffrn_reflns_limit_k_max 21
_diffrn_reflns_limit_k_min -20
_diffrn_reflns_limit_l_max 37
_diffrn_reflns_limit_l_min -37
_diffrn_reflns_number 55606
_diffrn_reflns_theta_full 22.50
_diffrn_reflns_theta_max 22.50
_diffrn_reflns_theta_min 3.04
_exptl_absorpt_coefficient_mu 0.733
_exptl_absorpt_correction_type none
_exptl_crystal_colour black
_exptl_crystal_density_diffrn 1.272
_exptl_crystal_density_method 'not measured'
_exptl_crystal_description 'opaque block'
_exptl_crystal_F_000 5088
_exptl_crystal_size_max 0.03
_exptl_crystal_size_mid 0.02
_exptl_crystal_size_min 0.01
_refine_diff_density_max 1.361
_refine_diff_density_min -0.643
_refine_diff_density_rms 0.143
_refine_ls_extinction_method none
_refine_ls_goodness_of_fit_ref 1.248
_refine_ls_hydrogen_treatment constr
_refine_ls_matrix_type full
_refine_ls_number_parameters 707
_refine_ls_number_reflns 8277
_refine_ls_number_restraints 9
_refine_ls_restrained_S_all 1.247
_refine_ls_R_factor_all 0.1370
_refine_ls_R_factor_gt 0.1145
_refine_ls_shift/su_max 0.001
_refine_ls_shift/su_mean 0.000
_refine_ls_structure_factor_coef Fsqd
_refine_ls_weighting_details 'calc w=1/[\s^2^(Fo^2^)+(0.0001P)^2^+727.9327P] where P=(Fo^2^+2Fc^2^)/3'
_refine_ls_weighting_scheme calc
_refine_ls_wR_factor_gt 0.2896
_refine_ls_wR_factor_ref 0.2994
_reflns_number_gt 6560
_reflns_number_total 8277
_reflns_threshold_expression >2sigma(I)
_cod_data_source_file b717004a.txt
_cod_data_source_block 8
_cod_original_sg_symbol_H-M C2/c
_cod_original_formula_sum 'C63 H76.50 Cl6 Ga N3.50 O3'
_cod_database_code 7003542

loop_
_symmetry_equiv_pos_as_xyz
'x, y, z'
'-x, y, -z+1/2'
'x+1/2, y+1/2, z'
'-x+1/2, y+1/2, -z+1/2'
'-x, -y, -z'
'x, -y, z-1/2'
'-x+1/2, -y+1/2, -z'
'x+1/2, -y+1/2, z-1/2'

loop_
_atom_site_label
_atom_site_type_symbol
_atom_site_fract_x
_atom_site_fract_y
_atom_site_fract_z
_atom_site_U_iso_or_equiv
_atom_site_adp_type
_atom_site_occupancy
_atom_site_symmetry_multiplicity
_atom_site_calc_flag
_atom_site_refinement_flags
_atom_site_disorder_assembly
_atom_site_disorder_group
Ga1 Ga 0.27040(7) 0.02204(7) 0.61641(4) 0.0164(4) Uani 1 1 d . . .
O1 O 0.3095(4) 0.0886(4) 0.5826(2) 0.0159(19) Uani 1 1 d . . .
C1 C 0.3773(7) 0.0782(7) 0.5733(3) 0.019(3) Uani 1 1 d . . .
C2 C 0.4135(7) 0.1212(6) 0.5484(4) 0.018(3) Uani 1 1 d . . .
C3 C 0.4858(7) 0.1077(7) 0.5437(4) 0.021(3) Uani 1 1 d . . .
H3 H 0.5117 0.1374 0.5280 0.026 Uiso 1 1 calc R . .
C4 C 0.5250(7) 0.0513(6) 0.5610(3) 0.017(3) Uani 1 1 d . . .
C5 C 0.4895(6) 0.0083(6) 0.5824(3) 0.017(3) Uani 1 1 d . . .
H5 H 0.5148 -0.0297 0.5932 0.021 Uiso 1 1 calc R . .
C6 C 0.4136(7) 0.0181(6) 0.5897(3) 0.017(3) Uani 1 1 d . . .
N7 N 0.3717(5) -0.0177(5) 0.6119(3) 0.019(2) Uani 1 1 d . . .
C8 C 0.3894(6) -0.0838(6) 0.6240(3) 0.016(3) Uani 1 1 d . . .
C9 C 0.3855(7) -0.1009(7) 0.6629(4) 0.021(3) Uani 1 1 d . . .
H9 H 0.3749 -0.0672 0.6811 0.026 Uiso 1 1 calc R . .
C10 C 0.3973(8) -0.1680(7) 0.6742(4) 0.027(3) Uani 1 1 d . . .
C11 C 0.4149(7) -0.2169(8) 0.6492(4) 0.034(4) Uani 1 1 d . . .
H11 H 0.4235 -0.2622 0.6575 0.040 Uiso 1 1 calc R . .
C12 C 0.4199(7) -0.1989(6) 0.6111(4) 0.023(3) Uani 1 1 d . . .
C13 C 0.4091(7) -0.1341(6) 0.5983(4) 0.022(3) Uani 1 1 d . . .
H13 H 0.4149 -0.1233 0.5723 0.026 Uiso 1 1 calc R . .
C14 C 0.3726(7) 0.1805(6) 0.5287(4) 0.020(3) Uani 1 1 d . . .
C15 C 0.4205(8) 0.2161(7) 0.5005(4) 0.035(4) Uani 1 1 d . . .
H15A H 0.4656 0.2320 0.5139 0.052 Uiso 1 1 calc R . .
H15B H 0.3938 0.2548 0.4890 0.052 Uiso 1 1 calc R . .
H15C H 0.4326 0.1843 0.4803 0.052 Uiso 1 1 calc R . .
C16 C 0.3529(8) 0.2333(6) 0.5600(4) 0.028(3) Uani 1 1 d . . .
H16A H 0.3980 0.2492 0.5735 0.042 Uiso 1 1 calc R . .
H16B H 0.3213 0.2119 0.5781 0.042 Uiso 1 1 calc R . .
H16C H 0.3273 0.2718 0.5477 0.042 Uiso 1 1 calc R . .
C17 C 0.3027(7) 0.1560(7) 0.5077(4) 0.023(3) Uani 1 1 d . . .
H17A H 0.2718 0.1331 0.5256 0.035 Uiso 1 1 calc R . .
H17B H 0.3150 0.1242 0.4876 0.035 Uiso 1 1 calc R . .
H17C H 0.2762 0.1947 0.4962 0.035 Uiso 1 1 calc R . .
C18 C 0.6081(7) 0.0447(6) 0.5550(4) 0.019(3) Uani 1 1 d . . .
C19 C 0.6477(8) 0.1047(7) 0.5735(4) 0.031(3) Uani 1 1 d . . .
H19A H 0.6278 0.1467 0.5623 0.046 Uiso 1 1 calc R . .
H19B H 0.7001 0.1016 0.5691 0.046 Uiso 1 1 calc R . .
H19C H 0.6409 0.1044 0.6010 0.046 Uiso 1 1 calc R . .
C20 C 0.6192(7) 0.0434(7) 0.5113(4) 0.029(3) Uani 1 1 d . . .
H20A H 0.5996 0.0852 0.4996 0.043 Uiso 1 1 calc R . .
H20B H 0.5933 0.0044 0.4997 0.043 Uiso 1 1 calc R . .
H20C H 0.6715 0.0398 0.5070 0.043 Uiso 1 1 calc R . .
C21 C 0.6386(7) -0.0197(6) 0.5721(4) 0.023(3) Uani 1 1 d . . .
H21A H 0.6130 -0.0585 0.5602 0.034 Uiso 1 1 calc R . .
H21B H 0.6318 -0.0200 0.5996 0.034 Uiso 1 1 calc R . .
H21C H 0.6909 -0.0227 0.5678 0.034 Uiso 1 1 calc R . .
Cl22 Cl 0.3927(2) -0.1874(2) 0.72209(11) 0.0428(10) Uani 1 1 d . . .
Cl23 Cl 0.4410(3) -0.26248(18) 0.57867(12) 0.0473(11) Uani 1 1 d . . .
O31 O 0.2316(4) -0.0445(4) 0.5789(2) 0.018(2) Uani 1 1 d . . .
C31 C 0.1620(7) -0.0438(6) 0.5743(3) 0.015(3) Uani 1 1 d . . .
C32 C 0.1196(7) -0.0988(6) 0.5581(4) 0.022(3) Uani 1 1 d . . .
C33 C 0.0453(6) -0.0907(6) 0.5553(3) 0.018(3) Uani 1 1 d . . .
H33 H 0.0172 -0.1272 0.5447 0.021 Uiso 1 1 calc R . .
C34 C 0.0058(7) -0.0320(6) 0.5668(3) 0.019(3) Uiso 1 1 d . . .
C35 C 0.0457(7) 0.0196(7) 0.5820(3) 0.019(3) Uani 1 1 d . . .
H35 H 0.0216 0.0599 0.5892 0.023 Uiso 1 1 calc R . .
C36 C 0.1236(6) 0.0153(6) 0.5876(3) 0.014(3) Uani 1 1 d . . .
N37 N 0.1680(5) 0.0607(5) 0.6047(3) 0.019(2) Uani 1 1 d . . .
C38 C 0.1411(7) 0.1219(6) 0.6194(4) 0.019(3) Uani 1 1 d . . .
C39 C 0.1549(8) 0.1827(6) 0.6024(4) 0.026(3) Uani 1 1 d . . .
H39 H 0.1796 0.1843 0.5793 0.031 Uiso 1 1 calc R . .
C40 C 0.1321(8) 0.2416(7) 0.6193(4) 0.030(3) Uani 1 1 d . . .
C41 C 0.0990(8) 0.2419(7) 0.6530(4) 0.033(4) Uani 1 1 d . . .
H41 H 0.0852 0.2832 0.6645 0.040 Uiso 1 1 calc R . .
C42 C 0.0858(7) 0.1808(7) 0.6699(4) 0.029(4) Uani 1 1 d . . .
C43 C 0.1056(7) 0.1201(7) 0.6541(4) 0.025(3) Uani 1 1 d . . .
H43 H 0.0958 0.0783 0.6663 0.030 Uiso 1 1 calc R . .
C44 C 0.1589(7) -0.1633(6) 0.5466(4) 0.025(3) Uani 1 1 d . . .
C45 C 0.2166(7) -0.1472(7) 0.5163(4) 0.029(3) Uani 1 1 d . . .
H45A H 0.2519 -0.1139 0.5269 0.043 Uiso 1 1 calc R . .
H45B H 0.1915 -0.1289 0.4932 0.043 Uiso 1 1 calc R . .
H45C H 0.2424 -0.1888 0.5100 0.043 Uiso 1 1 calc R . .
C46 C 0.1993(7) -0.1961(6) 0.5818(4) 0.026(3) Uani 1 1 d . . .
H46A H 0.2335 -0.1633 0.5938 0.039 Uiso 1 1 calc R . .
H46B H 0.2266 -0.2359 0.5737 0.039 Uiso 1 1 calc R . .
H46C H 0.1637 -0.2100 0.6000 0.039 Uiso 1 1 calc R . .
C47 C 0.1061(8) -0.2151(6) 0.5283(4) 0.028(3) Uani 1 1 d . . .
H47A H 0.1334 -0.2556 0.5214 0.042 Uiso 1 1 calc R . .
H47B H 0.0816 -0.1956 0.5053 0.042 Uiso 1 1 calc R . .
H47C H 0.0696 -0.2275 0.5464 0.042 Uiso 1 1 calc R . .
C48 C -0.0766(7) -0.0322(6) 0.5626(4) 0.023(3) Uani 1 1 d . . .
C49 C -0.1088(7) 0.0385(7) 0.5703(5) 0.032(4) Uani 1 1 d . . .
H49A H -0.1623 0.0365 0.5674 0.048 Uiso 1 1 calc R . .
H49B H -0.0905 0.0711 0.5521 0.048 Uiso 1 1 calc R . .
H49C H -0.0939 0.0527 0.5964 0.048 Uiso 1 1 calc R . .
C50 C -0.1040(7) -0.0537(8) 0.5221(4) 0.033(4) Uani 1 1 d . . .
H50A H -0.1576 -0.0534 0.5202 0.050 Uiso 1 1 calc R . .
H50B H -0.0863 -0.0995 0.5169 0.050 Uiso 1 1 calc R . .
H50C H -0.0854 -0.0221 0.5035 0.050 Uiso 1 1 calc R . .
C51 C -0.1080(8) -0.0810(7) 0.5922(4) 0.036(4) Uani 1 1 d . . .
H51A H -0.1615 -0.0807 0.5893 0.054 Uiso 1 1 calc R . .
H51B H -0.0923 -0.0661 0.6180 0.054 Uiso 1 1 calc R . .
H51C H -0.0899 -0.1269 0.5879 0.054 Uiso 1 1 calc R . .
Cl52 Cl 0.1510(3) 0.31831(19) 0.59755(12) 0.0585(14) Uani 1 1 d . . .
Cl53 Cl 0.0447(2) 0.1796(2) 0.71340(11) 0.0449(11) Uani 1 1 d . . .
O61 O 0.2313(4) -0.0382(4) 0.6545(2) 0.019(2) Uani 1 1 d . . .
C61 C 0.2235(7) -0.0110(6) 0.6880(3) 0.016(3) Uiso 1 1 d . . .
C62 C 0.1816(7) -0.0418(6) 0.7169(4) 0.019(3) Uani 1 1 d . . .
C63 C 0.1821(7) -0.0109(7) 0.7512(4) 0.024(3) Uani 1 1 d . . .
H63 H 0.1551 -0.0312 0.7705 0.029 Uiso 1 1 calc R . .
C64 C 0.2211(7) 0.0508(6) 0.7604(4) 0.021(3) Uani 1 1 d . . .
C65 C 0.2586(7) 0.0812(7) 0.7328(4) 0.026(3) Uani 1 1 d . . .
H65 H 0.2838 0.1224 0.7384 0.031 Uiso 1 1 calc R . .
C66 C 0.2609(7) 0.0529(6) 0.6962(4) 0.019(3) Uani 1 1 d . . .
N67 N 0.2930(6) 0.0775(5) 0.6656(3) 0.020(2) Uani 1 1 d . . .
C68 C 0.3262(7) 0.1427(6) 0.6664(3) 0.017(3) Uani 1 1 d . . .
C69 C 0.3982(8) 0.1494(7) 0.6560(4) 0.028(3) Uani 1 1 d . . .
H69 H 0.4259 0.1105 0.6500 0.034 Uiso 1 1 calc R . .
C70 C 0.4290(8) 0.2130(8) 0.6546(4) 0.034(4) Uani 1 1 d . . .
C71 C 0.3923(8) 0.2701(7) 0.6632(4) 0.029(3) Uani 1 1 d . . .
H71 H 0.4147 0.3135 0.6625 0.034 Uiso 1 1 calc R . .
C72 C 0.3196(8) 0.2620(7) 0.6731(4) 0.032(4) Uani 1 1 d . . .
C73 C 0.2871(8) 0.2007(6) 0.6752(4) 0.027(3) Uani 1 1 d . . .
H73 H 0.2382 0.1971 0.6827 0.032 Uiso 1 1 calc R . .
C74 C 0.1376(7) -0.1069(7) 0.7068(4) 0.025(3) Uani 1 1 d . . .
C75 C 0.1879(8) -0.1649(7) 0.6957(4) 0.034(4) Uani 1 1 d . . .
H75A H 0.2162 -0.1507 0.6742 0.050 Uiso 1 1 calc R . .
H75B H 0.1582 -0.2045 0.6882 0.050 Uiso 1 1 calc R . .
H75C H 0.2214 -0.1765 0.7175 0.050 Uiso 1 1 calc R . .
C76 C 0.0939(8) -0.1297(8) 0.7404(4) 0.037(4) Uani 1 1 d . . .
H76A H 0.1275 -0.1396 0.7624 0.056 Uiso 1 1 calc R . .
H76B H 0.0659 -0.1705 0.7332 0.056 Uiso 1 1 calc R . .
H76C H 0.0601 -0.0936 0.7470 0.056 Uiso 1 1 calc R . .
C77 C 0.0831(7) -0.0918(7) 0.6730(4) 0.030(3) Uani 1 1 d . . .
H77A H 0.1099 -0.0769 0.6511 0.045 Uiso 1 1 calc R . .
H77B H 0.0494 -0.0560 0.6802 0.045 Uiso 1 1 calc R . .
H77C H 0.0553 -0.1328 0.6663 0.045 Uiso 1 1 calc R . .
C78 C 0.2174(8) 0.0797(7) 0.8005(4) 0.029(3) Uani 1 1 d . . .
C79 C 0.2607(10) 0.1448(8) 0.8068(5) 0.051(5) Uani 1 1 d . . .
H79A H 0.2561 0.1605 0.8330 0.077 Uiso 1 1 calc R . .
H79B H 0.2417 0.1794 0.7889 0.077 Uiso 1 1 calc R . .
H79C H 0.3124 0.1363 0.8025 0.077 Uiso 1 1 calc R . .
C80 C 0.1349(9) 0.0955(9) 0.8082(4) 0.046(4) Uani 1 1 d . . .
H80A H 0.1056 0.0543 0.8043 0.069 Uiso 1 1 calc R . .
H80B H 0.1163 0.1307 0.7905 0.069 Uiso 1 1 calc R . .
H80C H 0.1317 0.1113 0.8345 0.069 Uiso 1 1 calc R . .
C81 C 0.2457(9) 0.0264(7) 0.8302(4) 0.035(4) Uani 1 1 d . . .
H81A H 0.2180 -0.0157 0.8263 0.053 Uiso 1 1 calc R . .
H81B H 0.2392 0.0435 0.8560 0.053 Uiso 1 1 calc R . .
H81C H 0.2977 0.0177 0.8270 0.053 Uiso 1 1 calc R . .
Cl82 Cl 0.5184(2) 0.2206(2) 0.64110(12) 0.0511(12) Uani 1 1 d . . .
Cl83 Cl 0.2680(2) 0.33428(18) 0.68265(13) 0.0510(12) Uani 1 1 d . . .
N90 N 0.0000 -0.4566(9) 0.7500 0.078(8) Uani 1 2 d SD . .
C91 C -0.0217(14) -0.3883(14) 0.7551(12) 0.056(12) Uani 0.50 1 d PD A .
H91A H -0.0331 -0.3827 0.7821 0.068 Uiso 0.50 1 calc PR . .
H91B H -0.0680 -0.3812 0.7396 0.068 Uiso 0.50 1 calc PR . .
C92 C 0.0319(17) -0.3302(13) 0.7450(10) 0.046(9) Uani 0.50 1 d PD . .
H92A H 0.0093 -0.2863 0.7500 0.069 Uiso 0.50 1 calc PR A .
H92B H 0.0424 -0.3332 0.7180 0.069 Uiso 0.50 1 calc PR . .
H92C H 0.0775 -0.3346 0.7608 0.069 Uiso 0.50 1 calc PR . .
C93 C 0.040(2) -0.5045(17) 0.7296(7) 0.050(12) Uani 0.50 1 d PD A 1
H93A H 0.0199 -0.5498 0.7349 0.060 Uiso 0.50 1 calc PR A 1
H93B H 0.0912 -0.5040 0.7407 0.060 Uiso 0.50 1 calc PR A 1
C94 C 0.0437(16) -0.4978(17) 0.6855(7) 0.048(10) Uani 0.50 1 d PD A 1
H94A H 0.0735 -0.5346 0.6759 0.072 Uiso 0.50 1 calc PR A 1
H94B H 0.0657 -0.4542 0.6793 0.072 Uiso 0.50 1 calc PR A 1
H94C H -0.0059 -0.5004 0.6735 0.072 Uiso 0.50 1 calc PR A 1
C93X C 0.023(2) -0.4779(17) 0.7141(7) 0.067(16) Uani 0.50 1 d PD A 2
H93C H 0.0523 -0.4405 0.7038 0.080 Uiso 0.50 1 calc PR A 2
H93D H -0.0211 -0.4830 0.6968 0.080 Uiso 0.50 1 calc PR A 2
C94X C 0.069(2) -0.5441(17) 0.7112(11) 0.073(13) Uani 0.50 1 d PD A 2
H94D H 0.0806 -0.5516 0.6846 0.109 Uiso 0.50 1 calc PR A 2
H94E H 0.0407 -0.5825 0.7201 0.109 Uiso 0.50 1 calc PR A 2
H94F H 0.1145 -0.5398 0.7272 0.109 Uiso 0.50 1 calc PR A 2

loop_
_atom_site_aniso_label
_atom_site_aniso_U_11
_atom_site_aniso_U_22
_atom_site_aniso_U_33
_atom_site_aniso_U_23
_atom_site_aniso_U_13
_atom_site_aniso_U_12
Ga1 0.0153(7) 0.0107(7) 0.0230(8) -0.0007(6) 0.0010(6) -0.0002(6)
O1 0.015(5) 0.008(4) 0.025(5) 0.004(4) 0.001(4) 0.001(4)
C1 0.016(7) 0.027(8) 0.014(7) 0.001(6) -0.010(6) -0.005(6)
C2 0.017(7) 0.011(7) 0.024(7) 0.004(6) -0.006(6) -0.002(6)
C3 0.013(7) 0.026(8) 0.024(7) 0.000(6) -0.003(6) -0.004(6)
C4 0.014(7) 0.019(7) 0.017(7) -0.003(6) -0.003(5) -0.006(6)
C5 0.014(7) 0.018(7) 0.020(7) -0.002(6) 0.002(6) -0.003(6)
C6 0.024(7) 0.012(7) 0.015(6) -0.003(6) 0.000(6) 0.002(6)
N7 0.013(5) 0.023(6) 0.020(6) 0.005(5) 0.000(5) -0.001(5)
C8 0.010(6) 0.016(7) 0.022(7) 0.003(6) 0.001(5) -0.006(5)
C9 0.017(7) 0.026(8) 0.021(7) 0.000(6) 0.000(6) -0.004(6)
C10 0.032(8) 0.023(8) 0.025(8) 0.014(6) 0.004(6) 0.006(6)
C11 0.024(8) 0.031(9) 0.046(10) 0.013(8) 0.005(7) 0.002(7)
C12 0.029(8) 0.004(7) 0.037(9) -0.009(6) 0.003(6) 0.004(6)
C13 0.019(7) 0.018(8) 0.028(8) -0.007(6) 0.005(6) -0.007(6)
C14 0.024(7) 0.008(7) 0.029(8) 0.000(6) -0.005(6) 0.002(6)
C15 0.031(9) 0.022(8) 0.049(10) 0.026(7) -0.010(7) 0.005(7)
C16 0.034(8) 0.009(7) 0.038(8) 0.001(6) -0.020(7) -0.005(6)
C17 0.023(8) 0.018(7) 0.028(8) -0.001(6) -0.005(6) 0.005(6)
C18 0.015(7) 0.012(7) 0.029(7) 0.005(6) -0.004(6) -0.002(5)
C19 0.029(8) 0.022(8) 0.041(9) 0.003(7) -0.005(7) -0.007(6)
C20 0.026(8) 0.037(9) 0.023(8) 0.005(6) 0.006(6) -0.005(7)
C21 0.013(7) 0.018(7) 0.037(8) -0.004(6) 0.003(6) 0.008(6)
Cl22 0.050(2) 0.045(2) 0.034(2) 0.0211(18) 0.0069(18) 0.008(2)
Cl23 0.076(3) 0.018(2) 0.048(2) -0.0068(17) 0.001(2) 0.0090(19)
O31 0.015(5) 0.007(4) 0.030(5) -0.004(4) 0.000(4) -0.003(4)
C31 0.018(8) 0.009(7) 0.017(7) 0.004(5) -0.001(5) -0.006(5)
C32 0.025(8) 0.019(7) 0.021(7) 0.001(6) 0.001(6) 0.004(6)
C33 0.014(7) 0.017(7) 0.022(7) 0.007(6) 0.001(6) -0.008(6)
C35 0.021(7) 0.019(7) 0.018(7) 0.006(6) -0.003(5) 0.004(6)
C36 0.013(7) 0.011(6) 0.018(7) 0.003(5) 0.001(5) -0.006(5)
N37 0.015(6) 0.023(6) 0.019(6) -0.004(5) -0.001(5) 0.005(5)
C38 0.017(7) 0.017(7) 0.023(7) -0.008(6) 0.001(6) 0.003(6)
C39 0.037(9) 0.013(7) 0.028(8) -0.001(6) 0.000(6) -0.001(6)
C40 0.046(9) 0.014(8) 0.028(8) 0.002(6) -0.007(7) 0.003(7)
C41 0.050(10) 0.014(8) 0.034(9) -0.002(6) -0.013(8) 0.007(7)
C42 0.024(8) 0.036(9) 0.026(8) -0.003(7) -0.012(6) 0.021(7)
C43 0.021(7) 0.026(8) 0.029(8) 0.008(6) 0.011(6) -0.006(6)
C44 0.025(8) 0.013(7) 0.037(8) -0.001(6) 0.004(6) -0.003(6)
C45 0.024(8) 0.023(8) 0.040(9) -0.014(7) 0.015(7) -0.004(6)
C46 0.024(8) 0.011(7) 0.043(9) -0.002(6) 0.004(7) 0.008(6)
C47 0.031(8) 0.012(7) 0.042(9) -0.007(6) 0.007(7) -0.005(6)
C48 0.028(8) 0.008(7) 0.032(8) -0.006(6) 0.003(6) -0.004(6)
C49 0.015(7) 0.018(8) 0.063(10) 0.000(7) -0.003(7) -0.001(6)
C50 0.020(8) 0.037(9) 0.041(9) 0.001(7) -0.006(7) -0.003(7)
C51 0.031(9) 0.029(9) 0.048(10) 0.007(7) 0.006(7) -0.001(7)
Cl52 0.116(4) 0.013(2) 0.045(2) 0.0098(17) -0.011(2) 0.002(2)
Cl53 0.041(2) 0.060(3) 0.035(2) -0.0139(19) 0.0112(18) 0.007(2)
O61 0.020(5) 0.013(5) 0.025(5) 0.001(4) 0.002(4) -0.004(4)
C62 0.024(7) 0.006(7) 0.027(8) 0.003(5) 0.003(6) 0.001(5)
C63 0.024(8) 0.023(8) 0.026(8) 0.012(6) 0.006(6) -0.002(6)
C64 0.018(7) 0.018(7) 0.027(8) 0.005(6) 0.002(6) 0.008(6)
C65 0.023(8) 0.022(8) 0.031(8) 0.004(6) -0.010(6) -0.006(6)
C66 0.012(7) 0.020(7) 0.025(8) 0.000(6) -0.005(6) -0.004(6)
N67 0.024(6) 0.015(6) 0.019(6) -0.005(5) 0.000(5) -0.005(5)
C68 0.023(8) 0.016(7) 0.013(6) -0.005(5) -0.004(6) -0.010(6)
C69 0.027(8) 0.036(9) 0.021(8) 0.001(6) -0.004(6) -0.013(7)
C70 0.035(9) 0.044(10) 0.024(8) -0.005(7) 0.007(7) -0.001(8)
C71 0.046(10) 0.010(7) 0.028(8) 0.001(6) -0.007(7) -0.015(7)
C72 0.046(10) 0.009(7) 0.039(9) 0.006(6) -0.013(7) -0.007(7)
C73 0.040(9) 0.014(8) 0.025(8) -0.005(6) -0.010(7) 0.002(7)
C74 0.018(7) 0.027(8) 0.030(8) 0.006(6) 0.002(6) -0.014(6)
C75 0.038(9) 0.012(7) 0.050(10) 0.005(7) -0.005(7) -0.002(6)
C76 0.040(9) 0.032(9) 0.040(9) 0.001(7) 0.002(7) -0.020(7)
C77 0.024(8) 0.019(8) 0.045(9) 0.006(7) -0.006(7) -0.002(6)
C78 0.036(9) 0.025(8) 0.026(8) 0.006(6) 0.010(7) 0.008(7)
C79 0.074(13) 0.044(10) 0.036(10) -0.017(8) 0.004(9) -0.023(9)
C80 0.059(11) 0.051(11) 0.028(9) 0.008(8) 0.008(8) 0.017(9)
C81 0.050(10) 0.030(8) 0.027(8) 0.005(7) 0.000(7) 0.010(8)
Cl82 0.047(3) 0.055(3) 0.054(3) -0.015(2) 0.017(2) -0.035(2)
Cl83 0.058(3) 0.0132(19) 0.079(3) -0.0098(19) -0.022(2) 0.0047(18)
N90 0.11(2) 0.038(14) 0.086(19) 0.000 0.047(17) 0.000
C91 0.04(3) 0.10(3) 0.04(2) 0.00(2) -0.01(2) 0.026(19)
C92 0.04(2) 0.035(19) 0.06(2) 0.001(18) 0.007(18) 0.003(16)
C93 0.05(2) 0.07(3) 0.03(2) 0.01(2) 0.00(2) -0.01(2)
C94 0.034(19) 0.06(3) 0.05(2) -0.025(19) 0.023(17) -0.038(17)
C93X 0.10(4) 0.07(3) 0.03(2) -0.03(2) 0.04(3) -0.05(3)
C94X 0.09(3) 0.06(3) 0.06(3) 0.01(2) 0.04(3) 0.02(3)

loop_
_atom_type_symbol
_atom_type_description
_atom_type_scat_dispersion_real
_atom_type_scat_dispersion_imag
_atom_type_scat_source
C C 0.0033 0.0016 'International Tables Vol C Tables 4.2.6.8 and 6.1.1.4'
H H 0.0000 0.0000 'International Tables Vol C Tables 4.2.6.8 and 6.1.1.4'
N N 0.0061 0.0033 'International Tables Vol C Tables 4.2.6.8 and 6.1.1.4'
O O 0.0106 0.0060 'International Tables Vol C Tables 4.2.6.8 and 6.1.1.4'
Cl Cl 0.1484 0.1585 'International Tables Vol C Tables 4.2.6.8 and 6.1.1.4'
Ga Ga 0.2307 1.6083 'International Tables Vol C Tables 4.2.6.8 and 6.1.1.4'

loop_
_geom_angle_atom_site_label_1
_geom_angle_atom_site_label_2
_geom_angle_atom_site_label_3
_geom_angle
_geom_angle_site_symmetry_1
_geom_angle_site_symmetry_3
_geom_angle_publ_flag
O1 Ga1 O61 174.3(3) . . ?
O1 Ga1 O31 100.1(3) . . ?
O61 Ga1 O31 85.3(3) . . ?
O1 Ga1 N7 81.0(4) . . ?
O61 Ga1 N7 100.9(4) . . ?
O31 Ga1 N7 89.2(4) . . ?
O1 Ga1 N37 89.4(4) . . ?
O61 Ga1 N37 89.9(4) . . ?
O31 Ga1 N37 79.8(4) . . ?
N7 Ga1 N37 164.0(4) . . ?
O1 Ga1 N67 95.1(4) . . ?
O61 Ga1 N67 79.4(4) . . ?
O31 Ga1 N67 164.2(4) . . ?
N7 Ga1 N67 97.4(4) . . ?
N37 Ga1 N67 96.2(4) . . ?
C1 O1 Ga1 115.7(7) . . ?
O1 C1 C2 122.9(11) . . ?
O1 C1 C6 116.2(11) . . ?
C2 C1 C6 120.9(11) . . ?
C3 C2 C1 116.8(11) . . ?
C3 C2 C14 122.9(11) . . ?
C1 C2 C14 120.3(11) . . ?
C2 C3 C4 124.0(12) . . ?
C5 C4 C3 119.1(12) . . ?
C5 C4 C18 122.4(11) . . ?
C3 C4 C18 118.4(11) . . ?
C4 C5 C6 121.4(12) . . ?
N7 C6 C5 128.9(11) . . ?
N7 C6 C1 113.5(11) . . ?
C5 C6 C1 117.4(11) . . ?
C6 N7 C8 122.7(10) . . ?
C6 N7 Ga1 113.7(8) . . ?
C8 N7 Ga1 122.1(8) . . ?
C13 C8 N7 121.9(11) . . ?
C13 C8 C9 118.7(12) . . ?
N7 C8 C9 119.4(11) . . ?
C10 C9 C8 119.1(12) . . ?
C11 C10 C9 122.1(13) . . ?
C11 C10 Cl22 119.8(11) . . ?
C9 C10 Cl22 118.1(11) . . ?
C10 C11 C12 118.1(13) . . ?
C13 C12 C11 122.6(12) . . ?
C13 C12 Cl23 119.4(11) . . ?
C11 C12 Cl23 118.0(10) . . ?
C12 C13 C8 119.3(12) . . ?
C17 C14 C15 109.1(11) . . ?
C17 C14 C2 110.6(10) . . ?
C15 C14 C2 111.1(11) . . ?
C17 C14 C16 109.4(10) . . ?
C15 C14 C16 108.0(11) . . ?
C2 C14 C16 108.6(10) . . ?
C21 C18 C19 109.5(11) . . ?
C21 C18 C4 111.2(10) . . ?
C19 C18 C4 109.0(11) . . ?
C21 C18 C20 108.3(11) . . ?
C19 C18 C20 110.4(11) . . ?
C4 C18 C20 108.4(10) . . ?
C31 O31 Ga1 113.5(7) . . ?
O31 C31 C32 123.9(11) . . ?
O31 C31 C36 117.8(10) . . ?
C32 C31 C36 118.3(11) . . ?
C33 C32 C31 117.1(12) . . ?
C33 C32 C44 124.0(12) . . ?
C31 C32 C44 118.9(11) . . ?
C32 C33 C34 126.0(12) . . ?
C35 C34 C33 116.9(11) . . ?
C35 C34 C48 123.9(11) . . ?
C33 C34 C48 119.1(11) . . ?
C34 C35 C36 121.5(12) . . ?
N37 C36 C35 126.8(11) . . ?
N37 C36 C31 113.2(10) . . ?
C35 C36 C31 120.0(11) . . ?
C36 N37 C38 121.7(10) . . ?
C36 N37 Ga1 111.5(8) . . ?
C38 N37 Ga1 125.5(8) . . ?
C39 C38 N37 121.0(11) . . ?
C39 C38 C43 120.2(12) . . ?
N37 C38 C43 118.6(11) . . ?
C38 C39 C40 118.9(13) . . ?
C41 C40 C39 122.5(13) . . ?
C41 C40 Cl52 119.2(11) . . ?
C39 C40 Cl52 118.2(11) . . ?
C40 C41 C42 118.0(13) . . ?
C41 C42 C43 122.4(13) . . ?
C41 C42 Cl53 119.0(11) . . ?
C43 C42 Cl53 118.5(11) . . ?
C42 C43 C38 117.9(12) . . ?
C47 C44 C32 112.0(11) . . ?
C47 C44 C46 108.6(11) . . ?
C32 C44 C46 110.5(11) . . ?
C47 C44 C45 106.5(11) . . ?
C32 C44 C45 110.7(10) . . ?
C46 C44 C45 108.4(11) . . ?
C34 C48 C50 111.2(11) . . ?
C34 C48 C49 111.6(10) . . ?
C50 C48 C49 107.7(11) . . ?
C34 C48 C51 110.1(11) . . ?
C50 C48 C51 109.5(11) . . ?
C49 C48 C51 106.6(11) . . ?
C61 O61 Ga1 115.3(7) . . ?
O61 C61 C62 123.3(11) . . ?
O61 C61 C66 117.3(11) . . ?
C62 C61 C66 119.4(11) . . ?
C63 C62 C61 117.4(11) . . ?
C63 C62 C74 123.7(11) . . ?
C61 C62 C74 118.9(11) . . ?
C62 C63 C64 124.0(12) . . ?
C65 C64 C63 118.7(12) . . ?
C65 C64 C78 122.9(12) . . ?
C63 C64 C78 118.4(11) . . ?
C64 C65 C66 121.2(12) . . ?
N67 C66 C65 128.6(12) . . ?
N67 C66 C61 112.2(11) . . ?
C65 C66 C61 119.2(11) . . ?
C66 N67 C68 121.2(10) . . ?
C66 N67 Ga1 113.5(8) . . ?
C68 N67 Ga1 124.1(8) . . ?
C69 C68 C73 119.1(12) . . ?
C69 C68 N67 119.3(12) . . ?
C73 C68 N67 121.5(11) . . ?
C70 C69 C68 119.3(14) . . ?
C71 C70 C69 122.8(14) . . ?
C71 C70 Cl82 118.4(12) . . ?
C69 C70 Cl82 118.8(12) . . ?
C70 C71 C72 116.6(12) . . ?
C73 C72 C71 122.8(13) . . ?
C73 C72 Cl83 118.4(12) . . ?
C71 C72 Cl83 118.8(10) . . ?
C72 C73 C68 119.3(14) . . ?
C76 C74 C77 107.9(11) . . ?
C76 C74 C75 108.9(12) . . ?
C77 C74 C75 108.7(11) . . ?
C76 C74 C62 111.0(11) . . ?
C77 C74 C62 108.7(11) . . ?
C75 C74 C62 111.5(10) . . ?
C79 C78 C64 113.6(12) . . ?
C79 C78 C81 109.0(13) . . ?
C64 C78 C81 109.6(11) . . ?
C79 C78 C80 107.7(13) . . ?
C64 C78 C80 109.0(12) . . ?
C81 C78 C80 107.8(11) . . ?
C93X N90 C93X 145(3) 2_556 . ?
C93X N90 C93 33.1(17) 2_556 2_556 ?
C93X N90 C93 116.2(19) . 2_556 ?
C93X N90 C93 116.2(19) 2_556 . ?
C93X N90 C93 33.1(17) . . ?
C93 N90 C93 96(3) 2_556 . ?
C93X N90 C91 119.6(19) 2_556 2_556 ?
C93X N90 C91 94(2) . 2_556 ?
C93 N90 C91 149(2) 2_556 2_556 ?
C93 N90 C91 114(2) . 2_556 ?
C93X N90 C91 94(2) 2_556 . ?
C93X N90 C91 119.6(19) . . ?
C93 N90 C91 114(2) 2_556 . ?
C93 N90 C91 149(2) . . ?
C91 N90 C91 36(2) 2_556 . ?
N90 C91 C92 119.1(15) . . ?
N90 C93 C94 119.7(15) . . ?
N90 C93X C94X 119.7(16) . . ?

loop_
_geom_bond_atom_site_label_1
_geom_bond_atom_site_label_2
_geom_bond_distance
_geom_bond_site_symmetry_2
_geom_bond_publ_flag
Ga1 O1 1.935(8) . ?
Ga1 O61 1.956(8) . ?
Ga1 O31 1.965(8) . ?
Ga1 N7 2.027(10) . ?
Ga1 N37 2.045(10) . ?
Ga1 N67 2.068(10) . ?
O1 C1 1.316(15) . ?
C1 C2 1.408(17) . ?
C1 C6 1.465(17) . ?
C2 C3 1.368(17) . ?
C2 C14 1.534(17) . ?
C3 C4 1.442(18) . ?
C4 C5 1.329(17) . ?
C4 C18 1.553(17) . ?
C5 C6 1.439(17) . ?
C6 N7 1.327(16) . ?
N7 C8 1.405(16) . ?
C8 C13 1.404(17) . ?
C8 C9 1.413(17) . ?
C9 C10 1.399(18) . ?
C10 C11 1.36(2) . ?
C10 Cl22 1.729(13) . ?
C11 C12 1.392(19) . ?
C12 C13 1.367(18) . ?
C12 Cl23 1.753(12) . ?
C14 C17 1.520(17) . ?
C14 C15 1.532(19) . ?
C14 C16 1.570(18) . ?
C18 C21 1.502(17) . ?
C18 C19 1.515(18) . ?
C18 C20 1.561(18) . ?
O31 C31 1.275(14) . ?
C31 C32 1.433(17) . ?
C31 C36 1.453(17) . ?
C32 C33 1.367(17) . ?
C32 C44 1.530(18) . ?
C33 C34 1.436(18) . ?
C34 C35 1.347(18) . ?
C34 C48 1.508(18) . ?
C35 C36 1.431(17) . ?
C36 N37 1.332(15) . ?
N37 C38 1.412(16) . ?
C38 C39 1.370(18) . ?
C38 C43 1.415(17) . ?
C39 C40 1.382(19) . ?
C40 C41 1.36(2) . ?
C40 Cl52 1.740(14) . ?
C41 C42 1.37(2) . ?
C42 C43 1.376(19) . ?
C42 Cl53 1.741(14) . ?
C44 C47 1.524(18) . ?
C44 C46 1.545(19) . ?
C44 C45 1.573(18) . ?
C48 C50 1.540(18) . ?
C48 C49 1.546(18) . ?
C48 C51 1.548(19) . ?
O61 C61 1.310(14) . ?
C61 C62 1.437(17) . ?
C61 C66 1.458(17) . ?
C62 C63 1.350(18) . ?
C62 C74 1.548(18) . ?
C63 C64 1.440(19) . ?
C64 C65 1.356(18) . ?
C64 C78 1.525(19) . ?
C65 C66 1.404(18) . ?
C66 N67 1.344(16) . ?
N67 C68 1.424(16) . ?
C68 C69 1.392(18) . ?
C68 C73 1.394(18) . ?
C69 C70 1.38(2) . ?
C70 C71 1.36(2) . ?
C70 Cl82 1.736(15) . ?
C71 C72 1.40(2) . ?
C72 C73 1.353(19) . ?
C72 Cl83 1.755(15) . ?
C74 C76 1.528(19) . ?
C74 C77 1.535(18) . ?
C74 C75 1.534(19) . ?
C78 C79 1.52(2) . ?
C78 C81 1.550(18) . ?
C78 C80 1.58(2) . ?
N90 C93X 1.42(2) 2_556 ?
N90 C93X 1.42(2) . ?
N90 C93 1.42(2) 2_556 ?
N90 C93 1.42(2) . ?
N90 C91 1.42(2) 2_556 ?
N90 C91 1.42(2) . ?
C91 C92 1.56(2) . ?
C93 C94 1.56(2) . ?
C93X C94X 1.56(2) . ?
